data_1547118
loop_
_publ_author_name
'Singh, Ravi P.'
'Das, Jayanta'
'Yousufuddin, Muhammed'
'Gout, Delphine'
'Lovely, Carl J.'

_publ_section_title
;
 Tandem Oxidative Dearomatizing Spirocyclizations of Propargyl Guanidines
 and Ureas.
;
_journal_issue 15
_journal_name_full 'Organic letters'
_journal_page_first 4110
_journal_page_last 4113
_journal_paper_doi 10.1021/acs.orglett.7b01898
_journal_volume 19
_journal_year 2017
_chemical_formula_moiety 'C25 H21 N2 O3'
_chemical_formula_sum 'C25 H21 N2 O3'
_chemical_formula_weight 397.44
_space_group_crystal_system orthorhombic
_space_group_IT_number 33
_space_group_name_Hall 'P 2c -2n'
_space_group_name_H-M_alt 'P n a 21'
_symmetry_space_group_name_Hall 'P 2c -2n'
_symmetry_space_group_name_H-M 'P n a 21'
_atom_sites_solution_hydrogens geom
_audit_creation_method SHELXL-2014/7
_cell_angle_alpha 90
_cell_angle_beta 90
_cell_angle_gamma 90
_cell_formula_units_Z 4
_cell_length_a 9.6628(17)
_cell_length_b 18.241(3)
_cell_length_c 11.829(2)
_cell_measurement_reflns_used 5101
_cell_measurement_temperature 298(2)
_cell_measurement_theta_max 23.09
_cell_measurement_theta_min 2.94
_cell_volume 2085.0(6)
_computing_cell_refinement 'Bruker SAINT'
_computing_data_collection 'Bruker APEX2'
_computing_data_reduction 'Bruker SAINT'
_computing_molecular_graphics 'Bruker SHELXTL'
_computing_publication_material 'Bruker SHELXTL'
_computing_structure_refinement 'SHELXL-2014/7 (Sheldrick, 2014)'
_computing_structure_solution 'SHELXS-97 (Sheldrick 2008)'
_diffrn_ambient_temperature 298(2)
_diffrn_measured_fraction_theta_full 0.997
_diffrn_measured_fraction_theta_max 0.997
_diffrn_measurement_device_type 'Bruker D8 Quest'
_diffrn_measurement_method '\f and \w scans'
_diffrn_radiation_type MoK\a
_diffrn_radiation_wavelength 0.71073
_diffrn_reflns_av_R_equivalents 0.0418
_diffrn_reflns_av_unetI/netI 0.0299
_diffrn_reflns_Laue_measured_fraction_full 0.997
_diffrn_reflns_Laue_measured_fraction_max 0.997
_diffrn_reflns_limit_h_max 11
_diffrn_reflns_limit_h_min -11
_diffrn_reflns_limit_k_max 21
_diffrn_reflns_limit_k_min -21
_diffrn_reflns_limit_l_max 14
_diffrn_reflns_limit_l_min -14
_diffrn_reflns_number 16662
_diffrn_reflns_point_group_measured_fraction_full 0.995
_diffrn_reflns_point_group_measured_fraction_max 0.995
_diffrn_reflns_theta_full 25.000
_diffrn_reflns_theta_max 25.002
_diffrn_reflns_theta_min 2.942
_exptl_absorpt_coefficient_mu 0.084
_exptl_absorpt_correction_T_max 1.000
_exptl_absorpt_correction_T_min 0.919
_exptl_absorpt_correction_type numerical
_exptl_absorpt_process_details SADABS
_exptl_crystal_colour brown
_exptl_crystal_density_diffrn 1.266
_exptl_crystal_description prism
_exptl_crystal_F_000 836
_exptl_crystal_size_max 0.632
_exptl_crystal_size_mid 0.247
_exptl_crystal_size_min 0.158
_refine_diff_density_max 0.526
_refine_diff_density_min -0.245
_refine_diff_density_rms 0.041
_refine_ls_abs_structure_details
; 
 Flack x determined using 1082 quotients [(I+)-(I-)]/[(I+)+(I-)] 
 (Parsons, Flack and Wagner, Acta Cryst. B69 (2013) 249-259). 
;
_refine_ls_abs_structure_Flack 0.3(5)
_refine_ls_extinction_method none
_refine_ls_goodness_of_fit_ref 1.038
_refine_ls_hydrogen_treatment constr
_refine_ls_matrix_type full
_refine_ls_number_parameters 273
_refine_ls_number_reflns 3655
_refine_ls_number_restraints 7
_refine_ls_restrained_S_all 1.057
_refine_ls_R_factor_all 0.0850
_refine_ls_R_factor_gt 0.0647
_refine_ls_shift/su_max 0.000
_refine_ls_shift/su_mean 0.000
_refine_ls_structure_factor_coef Fsqd
_refine_ls_weighting_details 'w=1/[\s^2^(Fo^2^)+(0.0836P)^2^+1.2156P] where P=(Fo^2^+2Fc^2^)/3'
_refine_ls_weighting_scheme calc
_refine_ls_wR_factor_gt 0.1616
_refine_ls_wR_factor_ref 0.1762
_reflns_Friedel_coverage 0.895
_reflns_Friedel_fraction_full 0.993
_reflns_Friedel_fraction_max 0.992
_reflns_number_gt 2869
_reflns_number_total 3655
_reflns_threshold_expression 'I > 2\s(I)'
_cod_data_source_file ol7b01898_si_005.cif
_cod_data_source_block cpd31
_cod_original_cell_volume 2084.9(6)
_cod_database_code 1547118
_shelx_shelxl_version_number 2014/7
_shelx_space_group_comment
; 
The symmetry employed for this shelxl refinement is uniquely defined 
by the following loop, which should always be used as a source of 
symmetry information in preference to the above space-group names. 
They are only intended as comments. 
;
_shelx_estimated_absorpt_t_min 0.949
_shelx_estimated_absorpt_t_max 0.987

loop_
_space_group_symop_operation_xyz
'x, y, z'
'-x, -y, z+1/2'
'x+1/2, -y+1/2, z'
'-x+1/2, y+1/2, z+1/2'

loop_
_atom_site_label
_atom_site_type_symbol
_atom_site_fract_x
_atom_site_fract_y
_atom_site_fract_z
_atom_site_U_iso_or_equiv
_atom_site_adp_type
_atom_site_occupancy
_atom_site_site_symmetry_order
_atom_site_calc_flag
_atom_site_refinement_flags_posn
_atom_site_refinement_flags_adp
O1 O 0.4092(6) 0.2234(2) 0.6230(5) 0.0978(18) Uani 1 1 d . .
O2 O 0.8178(5) 0.3030(3) 0.1832(4) 0.0856(15) Uani 1 1 d . .
O3 O 0.5205(7) 0.6261(3) 0.4759(5) 0.0969(17) Uani 1 1 d . .
N1 N 0.2570(5) 0.2652(3) 0.7504(4) 0.0586(12) Uani 1 1 d . .
N2 N 0.3025(5) 0.1388(2) 0.7394(4) 0.0573(12) Uani 1 1 d . .
C1 C 0.3176(6) 0.2042(3) 0.7061(5) 0.0540(14) Uani 1 1 d . .
C2 C 0.4043(10) 0.2990(3) 0.6155(7) 0.093(3) Uani 1 1 d . .
C3 C 0.4474(6) 0.3463(3) 0.5436(5) 0.0538(14) Uani 1 1 d . .
C4 C 0.3962(5) 0.4216(3) 0.5867(5) 0.0548(14) Uani 1 1 d . .
C5 C 0.2908(8) 0.3986(4) 0.6792(7) 0.091(3) Uani 1 1 d . .
H5 H 0.2180 0.4267 0.7071 0.109 Uiso 1 1 calc R U
C6 C 0.3268(11) 0.3274(4) 0.7125(8) 0.106(3) Uani 1 1 d . U
H6 H 0.3983 0.3352 0.7701 0.128 Uiso 1 1 calc R U
C7 C 0.3214(7) 0.4651(3) 0.4997(7) 0.0751(19) Uani 1 1 d . .
H7 H 0.2458 0.4435 0.4642 0.090 Uiso 1 1 calc R U
C8 C 0.3553(7) 0.5323(3) 0.4697(6) 0.0718(18) Uani 1 1 d . .
H8 H 0.2993 0.5577 0.4192 0.086 Uiso 1 1 calc R U
C9 C 0.4788(7) 0.5671(3) 0.5141(5) 0.0617(16) Uani 1 1 d . .
C10 C 0.5514(6) 0.5297(3) 0.6030(5) 0.0592(15) Uani 1 1 d . .
H10 H 0.6255 0.5528 0.6384 0.071 Uiso 1 1 calc R U
C11 C 0.5147(6) 0.4630(3) 0.6354(5) 0.0590(14) Uani 1 1 d . .
H11 H 0.5662 0.4407 0.6922 0.071 Uiso 1 1 calc R U
C12 C 0.1754(9) 0.2625(4) 0.8513(7) 0.085(2) Uani 1 1 d . .
H12A H 0.1443 0.2131 0.8637 0.128 Uiso 1 1 calc R U
H12B H 0.0969 0.2943 0.8434 0.128 Uiso 1 1 calc R U
H12C H 0.2304 0.2781 0.9144 0.128 Uiso 1 1 calc R U
C13 C 0.3627(5) 0.0793(3) 0.6822(5) 0.0528(14) Uani 1 1 d . .
C14 C 0.4116(7) 0.0231(4) 0.7453(7) 0.0723(18) Uani 1 1 d . .
H14 H 0.4117 0.0272 0.8237 0.087 Uiso 1 1 calc R U
C15 C 0.4613(8) -0.0400(4) 0.6961(9) 0.092(2) Uani 1 1 d . .
H15 H 0.4942 -0.0778 0.7414 0.111 Uiso 1 1 calc R U
C16 C 0.4628(8) -0.0475(5) 0.5822(10) 0.101(3) Uani 1 1 d . .
H16 H 0.4997 -0.0892 0.5484 0.121 Uiso 1 1 calc R U
C17 C 0.4080(9) 0.0086(4) 0.5175(7) 0.085(2) Uani 1 1 d . .
H17 H 0.4032 0.0032 0.4394 0.103 Uiso 1 1 calc R U
C18 C 0.3609(6) 0.0715(3) 0.5662(5) 0.0648(16) Uani 1 1 d . .
H18 H 0.3276 0.1094 0.5211 0.078 Uiso 1 1 calc R U
C19 C 0.5416(5) 0.3341(3) 0.4484(5) 0.0510(13) Uani 1 1 d . .
C20 C 0.5945(7) 0.2658(3) 0.4267(6) 0.0733(19) Uani 1 1 d . .
H20 H 0.5663 0.2269 0.4719 0.088 Uiso 1 1 calc R U
C21 C 0.6880(9) 0.2523(4) 0.3407(7) 0.084(2) Uani 1 1 d . .
H21 H 0.7236 0.2055 0.3297 0.101 Uiso 1 1 calc R U
C22 C 0.7271(7) 0.3090(3) 0.2722(5) 0.0640(16) Uani 1 1 d . .
C23 C 0.6744(6) 0.3778(3) 0.2901(5) 0.0597(15) Uani 1 1 d . .
H23 H 0.7001 0.4163 0.2431 0.072 Uiso 1 1 calc R U
C24 C 0.5850(6) 0.3895(3) 0.3762(5) 0.0578(14) Uani 1 1 d . .
H24 H 0.5513 0.4367 0.3875 0.069 Uiso 1 1 calc R U
C25 C 0.8632(10) 0.2336(4) 0.1545(7) 0.097(3) Uani 1 1 d . .
H25A H 0.9154 0.2133 0.2161 0.146 Uiso 1 1 calc R U
H25B H 0.9209 0.2365 0.0885 0.146 Uiso 1 1 calc R U
H25C H 0.7850 0.2028 0.1389 0.146 Uiso 1 1 calc R U

loop_
_atom_site_aniso_label
_atom_site_aniso_U_11
_atom_site_aniso_U_22
_atom_site_aniso_U_33
_atom_site_aniso_U_23
_atom_site_aniso_U_13
_atom_site_aniso_U_12
O1 0.141(5) 0.047(2) 0.106(4) 0.006(3) 0.067(4) 0.003(3)
O2 0.090(3) 0.079(3) 0.087(3) 0.006(3) 0.029(3) 0.017(3)
O3 0.134(5) 0.059(3) 0.097(4) 0.019(3) -0.009(3) -0.026(3)
N1 0.057(3) 0.056(3) 0.063(3) 0.002(2) 0.016(2) -0.002(2)
N2 0.067(3) 0.052(3) 0.053(3) 0.006(2) -0.001(2) -0.003(2)
C1 0.054(3) 0.057(3) 0.051(3) 0.008(3) -0.005(3) -0.006(3)
C2 0.144(7) 0.044(3) 0.091(5) -0.003(3) 0.051(5) 0.002(4)
C3 0.063(4) 0.043(3) 0.056(3) 0.001(3) -0.004(3) -0.004(3)
C4 0.044(3) 0.046(3) 0.075(4) 0.006(3) 0.000(3) 0.005(2)
C5 0.095(5) 0.055(4) 0.124(6) 0.011(4) 0.056(5) 0.017(3)
C6 0.141(5) 0.078(4) 0.100(5) -0.001(4) 0.040(5) -0.001(4)
C7 0.064(4) 0.056(4) 0.105(5) 0.009(4) -0.028(4) -0.003(3)
C8 0.068(4) 0.057(4) 0.090(5) 0.009(3) -0.021(4) 0.006(3)
C9 0.072(4) 0.047(3) 0.066(4) -0.006(3) 0.004(3) -0.002(3)
C10 0.058(3) 0.049(3) 0.071(4) -0.010(3) -0.006(3) 0.003(3)
C11 0.066(3) 0.052(3) 0.059(3) -0.005(3) -0.011(3) 0.008(3)
C12 0.089(5) 0.088(5) 0.080(5) 0.002(4) 0.021(4) -0.006(4)
C13 0.039(3) 0.052(3) 0.068(4) 0.006(3) 0.002(3) -0.004(2)
C14 0.067(4) 0.066(4) 0.083(5) 0.014(4) -0.001(4) 0.005(3)
C15 0.075(5) 0.081(5) 0.121(7) 0.029(5) 0.026(5) 0.018(4)
C16 0.086(5) 0.072(5) 0.145(9) -0.019(5) 0.032(6) 0.016(4)
C17 0.088(5) 0.093(5) 0.075(5) -0.015(4) 0.012(4) 0.005(4)
C18 0.066(4) 0.063(4) 0.065(4) 0.000(3) 0.004(3) 0.001(3)
C19 0.050(3) 0.045(3) 0.058(3) 0.004(2) -0.008(3) 0.000(2)
C20 0.087(5) 0.054(4) 0.079(5) 0.015(3) 0.025(4) 0.015(3)
C21 0.101(5) 0.053(4) 0.099(6) 0.012(4) 0.026(5) 0.025(4)
C22 0.063(4) 0.065(4) 0.064(4) 0.004(3) 0.003(3) 0.005(3)
C23 0.065(4) 0.053(3) 0.062(3) 0.009(3) 0.003(3) 0.002(3)
C24 0.070(4) 0.044(3) 0.060(3) 0.002(3) 0.003(3) 0.004(3)
C25 0.108(6) 0.093(6) 0.091(6) -0.013(4) 0.013(5) 0.023(5)

loop_
_atom_type_symbol
_atom_type_description
_atom_type_scat_dispersion_real
_atom_type_scat_dispersion_imag
_atom_type_scat_source
C C 0.0033 0.0016 'International Tables Vol C Tables 4.2.6.8 and 6.1.1.4'
H H 0.0000 0.0000 'International Tables Vol C Tables 4.2.6.8 and 6.1.1.4'
N N 0.0061 0.0033 'International Tables Vol C Tables 4.2.6.8 and 6.1.1.4'
O O 0.0106 0.0060 'International Tables Vol C Tables 4.2.6.8 and 6.1.1.4'

loop_
_geom_angle_atom_site_label_1
_geom_angle_atom_site_label_2
_geom_angle_atom_site_label_3
_geom_angle
C1 O1 C2 106.2(5)
C22 O2 C25 117.6(6)
C1 N1 C6 109.4(5)
C1 N1 C12 122.0(5)
C6 N1 C12 124.3(6)
C1 N2 C13 122.1(5)
N2 C1 N1 126.9(5)
N2 C1 O1 122.6(5)
N1 C1 O1 110.3(5)
C3 C2 O1 134.6(7)
C3 C2 C6 116.7(6)
O1 C2 C6 108.7(6)
C2 C3 C19 127.7(5)
C2 C3 C4 105.9(5)
C19 C3 C4 125.9(5)
C7 C4 C11 111.8(5)
C7 C4 C3 113.7(5)
C11 C4 C3 109.4(4)
C7 C4 C5 108.2(5)
C11 C4 C5 111.6(5)
C3 C4 C5 101.7(4)
C6 C5 C4 106.6(6)
C6 C5 H5 126.7
C4 C5 H5 126.7
N1 C6 C5 136.4(9)
N1 C6 C2 102.2(6)
C5 C6 C2 103.6(7)
N1 C6 H6 103.6
C5 C6 H6 103.6
C2 C6 H6 103.6
C8 C7 C4 124.2(6)
C8 C7 H7 117.9
C4 C7 H7 117.9
C7 C8 C9 121.0(6)
C7 C8 H8 119.5
C9 C8 H8 119.5
O3 C9 C10 121.5(6)
O3 C9 C8 121.2(6)
C10 C9 C8 117.3(5)
C11 C10 C9 121.1(6)
C11 C10 H10 119.4
C9 C10 H10 119.4
C10 C11 C4 124.1(5)
C10 C11 H11 118.0
C4 C11 H11 118.0
N1 C12 H12A 109.5
N1 C12 H12B 109.5
H12A C12 H12B 109.5
N1 C12 H12C 109.5
H12A C12 H12C 109.5
H12B C12 H12C 109.5
C14 C13 C18 118.4(6)
C14 C13 N2 117.7(6)
C18 C13 N2 123.6(5)
C13 C14 C15 121.4(7)
C13 C14 H14 119.3
C15 C14 H14 119.3
C16 C15 C14 120.7(8)
C16 C15 H15 119.7
C14 C15 H15 119.7
C15 C16 C17 118.1(7)
C15 C16 H16 120.9
C17 C16 H16 120.9
C18 C17 C16 121.1(8)
C18 C17 H17 119.4
C16 C17 H17 119.4
C17 C18 C13 120.2(6)
C17 C18 H18 119.9
C13 C18 H18 119.9
C20 C19 C24 115.7(5)
C20 C19 C3 120.9(5)
C24 C19 C3 123.4(5)
C19 C20 C21 122.9(6)
C19 C20 H20 118.5
C21 C20 H20 118.5
C22 C21 C20 118.8(6)
C22 C21 H21 120.6
C20 C21 H21 120.6
C21 C22 C23 119.8(6)
C21 C22 O2 124.8(6)
C23 C22 O2 115.4(5)
C24 C23 C22 119.9(5)
C24 C23 H23 120.0
C22 C23 H23 120.0
C23 C24 C19 122.8(5)
C23 C24 H24 118.6
C19 C24 H24 118.6
O2 C25 H25A 109.5
O2 C25 H25B 109.5
H25A C25 H25B 109.5
O2 C25 H25C 109.5
H25A C25 H25C 109.5
H25B C25 H25C 109.5

loop_
_geom_bond_atom_site_label_1
_geom_bond_atom_site_label_2
_geom_bond_distance
O1 C1 1.368(7)
O1 C2 1.383(7)
O2 C22 1.373(8)
O2 C25 1.382(8)
O3 C9 1.234(7)
N1 C1 1.361(7)
N1 C6 1.395(9)
N1 C12 1.430(9)
N2 C1 1.265(7)
N2 C13 1.406(7)
C2 C3 1.281(9)
C2 C6 1.464(11)
C3 C19 1.465(8)
C3 C4 1.548(7)
C4 C7 1.487(8)
C4 C11 1.488(8)
C4 C5 1.552(9)
C5 C6 1.402(11)
C5 H5 0.9300
C6 H6 0.9800
C7 C8 1.318(9)
C7 H7 0.9300
C8 C9 1.450(9)
C8 H8 0.9300
C9 C10 1.437(9)
C10 C11 1.324(8)
C10 H10 0.9300
C11 H11 0.9300
C12 H12A 0.9600
C12 H12B 0.9600
C12 H12C 0.9600
C13 C14 1.354(8)
C13 C18 1.380(8)
C14 C15 1.376(11)
C14 H14 0.9300
C15 C16 1.354(12)
C15 H15 0.9300
C16 C17 1.383(12)
C16 H16 0.9300
C17 C18 1.363(9)
C17 H17 0.9300
C18 H18 0.9300
C19 C20 1.371(8)
C19 C24 1.388(8)
C20 C21 1.382(10)
C20 H20 0.9300
C21 C22 1.367(9)
C21 H21 0.9300
C22 C23 1.371(8)
C23 C24 1.353(9)
C23 H23 0.9300
C24 H24 0.9300
C25 H25A 0.9600
C25 H25B 0.9600
C25 H25C 0.9600
